data_1566926
loop_
_publ_author_name
'Plajer, Alex Johannes'
'Pr\"ohm, Patrick'
'Rupf, Susanne M.'

_publ_section_title
;
 Lithium achieves sequence selective ring-opening terpolymerisation
 (ROTERP) of ternary monomer mixtures
;
_journal_name_full 'Chemical Science'
_journal_paper_doi 10.1039/D2SC01776H
_journal_year 2022
_chemical_formula_moiety 'C40 H58 Li2 O10 S2'
_chemical_formula_sum 'C40 H58 Li2 O10 S2'
_chemical_formula_weight 776.86
_chemical_properties_physical Moisture-sensitive,Hygroscopic
_space_group_crystal_system monoclinic
_space_group_IT_number 14
_space_group_name_Hall '-P 2yn'
_space_group_name_H-M_alt 'P 1 21/n 1'
_atom_sites_solution_hydrogens geom
_atom_sites_solution_primary dual
_audit_block_doi 10.5517/ccdc.csd.cc2b6bxt
_audit_creation_date 2022-01-04
_audit_creation_method
;
Olex2 1.3
(compiled Nov 21 2019 18:26:39 for OlexSys, GUI svn.r6003)
;
_audit_update_record
;
2022-02-09 deposited with the CCDC.	2022-05-04 downloaded from the CCDC.
;
_cell_angle_alpha 90
_cell_angle_beta 94.544(2)
_cell_angle_gamma 90
_cell_formula_units_Z 4
_cell_length_a 11.2936(6)
_cell_length_b 21.8827(10)
_cell_length_c 17.1083(7)
_cell_measurement_reflns_used 9954
_cell_measurement_temperature 100
_cell_measurement_theta_max 25.35
_cell_measurement_theta_min 2.56
_cell_volume 4214.8(3)
_computing_cell_refinement 'SAINT V8.38A (Bruker, 2018)'
_computing_data_reduction 'SAINT V8.38A (Bruker, 2018)'
_computing_molecular_graphics 'Olex2 1.3 (Dolomanov et al., 2009)'
_computing_publication_material 'Olex2 1.3 (Dolomanov et al., 2009)'
_computing_structure_refinement 'XL  (Sheldrick, 2008)'
_computing_structure_solution 'SHELXT 2014/5 (Sheldrick, 2014)'
_diffrn_ambient_temperature 100
_diffrn_measured_fraction_theta_full 1.000
_diffrn_measured_fraction_theta_max 0.999
_diffrn_measurement_device_type 'Bruker APEX-II CCD'
_diffrn_measurement_method '\f and \w scans'
_diffrn_radiation_type MoK\a
_diffrn_radiation_wavelength 0.71073
_diffrn_reflns_av_R_equivalents 0.0
_diffrn_reflns_av_unetI/netI 0.0235
_diffrn_reflns_Laue_measured_fraction_full 1.000
_diffrn_reflns_Laue_measured_fraction_max 0.999
_diffrn_reflns_limit_h_max 13
_diffrn_reflns_limit_h_min -13
_diffrn_reflns_limit_k_max 26
_diffrn_reflns_limit_k_min 0
_diffrn_reflns_limit_l_max 20
_diffrn_reflns_limit_l_min 0
_diffrn_reflns_number 7771
_diffrn_reflns_point_group_measured_fraction_full 1.000
_diffrn_reflns_point_group_measured_fraction_max 0.999
_diffrn_reflns_theta_full 25.242
_diffrn_reflns_theta_max 25.421
_diffrn_reflns_theta_min 2.034
_diffrn_source_current 1.0
_diffrn_source_power 0.05
_diffrn_source_voltage 50.0
_diffrn_standards_number 0
_exptl_absorpt_coefficient_mu 0.179
_exptl_absorpt_correction_T_max 0.7451
_exptl_absorpt_correction_T_min 0.6853
_exptl_absorpt_correction_type multi-scan
_exptl_absorpt_process_details
;
 TWINABS-2012/1 (Bruker,2012) was used for absorption correction.

Final HKLF 4 output contains 211417 reflections, Rint = 0.1308
 (86043 with I > 3sig(I), Rint = 0.0613)
;
_exptl_crystal_colour yellow
_exptl_crystal_colour_primary yellow
_exptl_crystal_density_diffrn 1.224
_exptl_crystal_description needle
_exptl_crystal_F_000 1664
_exptl_crystal_recrystallization_method 'Re-crystallisation from solvent: tetrahydrofurane'
_exptl_crystal_size_max 0.6
_exptl_crystal_size_mid 0.16
_exptl_crystal_size_min 0.15
_refine_diff_density_max 0.257
_refine_diff_density_min -0.237
_refine_diff_density_rms 0.041
_refine_ls_extinction_method none
_refine_ls_goodness_of_fit_ref 1.116
_refine_ls_hydrogen_treatment constr
_refine_ls_matrix_type full
_refine_ls_number_parameters 604
_refine_ls_number_reflns 7771
_refine_ls_number_restraints 0
_refine_ls_restrained_S_all 1.116
_refine_ls_R_factor_all 0.0561
_refine_ls_R_factor_gt 0.0472
_refine_ls_shift/su_max 0.001
_refine_ls_shift/su_mean 0.000
_refine_ls_structure_factor_coef Fsqd
_refine_ls_weighting_details 'w=1/[\s^2^(Fo^2^)+(0.0290P)^2^+3.1353P] where P=(Fo^2^+2Fc^2^)/3'
_refine_ls_weighting_scheme calc
_refine_ls_wR_factor_gt 0.0929
_refine_ls_wR_factor_ref 0.0967
_reflns_Friedel_coverage 0.000
_reflns_number_gt 7066
_reflns_number_total 7771
_reflns_threshold_expression 'I > 2\s(I)'
_cod_data_source_file d2sc01776h2.cif
_cod_data_source_block p21_n_twin
_cod_database_code 1566926
_shelx_shelxl_version_number 2018/3
_shelx_space_group_comment
;
The symmetry employed for this shelxl refinement is uniquely defined
by the following loop, which should always be used as a source of
symmetry information in preference to the above space-group names.
They are only intended as comments.
;
_shelx_estimated_absorpt_t_max 0.974
_shelx_estimated_absorpt_t_min 0.900
_olex2_refinement_description
;
1. Fixed Uiso
 At 1.2 times of:
  All C(H) groups, All C(H,H) groups, All C(H,H,H,H) groups
 At 1.5 times of:
  All C(H,H,H) groups
2. Others
 Fixed Sof: O7(0.66667) O8(0.33333) C2(0.5) H2A(0.5) H2B(0.5) C3(0.6) H3A(0.6)
 H3B(0.6) C4(0.5) H4A(0.5) H4B(0.5) C5(0.4) H5A(0.4) H5B(0.4) C6(0.6) H6A(0.6)
 H6B(0.6) C7(0.4) H7A(0.4) H7B(0.4) H50A(0.5) H50B(0.5) H50C(0.5) H50D(0.5)
 C51(0.5) H51A(0.5) H51B(0.5) C52(0.5) H52A(0.5) H52B(0.5) C53(0.5) H53A(0.5)
 H53B(0.5) C54(0.5) H54A(0.5) H54B(0.5) H55A(0.5) H55B(0.5) H55C(0.5) H55D(0.5)
 H56C(0.5) H56D(0.5) H56A(0.5) H56B(0.5) C60(0.5) H60A(0.5) H60B(0.5) C61(0.5)
 H61A(0.5) H61B(0.5) C62(0.5) H62A(0.5) H62B(0.5) C63(0.5) H63A(0.5) H63B(0.5)
 C64(0.5) H64A(0.5) H64B(0.5) C65(0.5) H65A(0.5) H65B(0.5) H66C(0.5) H66D(0.5)
 H66A(0.5) H66B(0.5) C109(0.66667) H10A(0.66667) H10B(0.66667) H10C(0.66667)
 C110(0.33333) H11J(0.33333) H11K(0.33333) H11L(0.33333) C111(0.66667)
 H11A(0.66667) H11B(0.66667) H11C(0.66667) C112(0.33333) H11D(0.33333)
 H11E(0.33333) H11F(0.33333) C113(0.66667) H11M(0.66667) H11N(0.66667)
 H11O(0.66667) C114(0.33333) H11G(0.33333) H11H(0.33333) H11I(0.33333)
3.a Secondary CH2 refined with riding coordinates:
 C2(H2A,H2B), C3(H3A,H3B), C4(H4A,H4B), C5(H5A,H5B), C6(H6A,H6B), C7(H7A,H7B),
 C30(H30A,H30B), C31(H31A,H31B), C32(H32A,H32B), C33(H33A,H33B), C50(H50A,H50B),
  C50(H50C,H50D), C51(H51A,H51B), C52(H52A,H52B), C53(H53A,H53B), C54(H54A,
 H54B), C55(H55A,H55B), C55(H55C,H55D), C56(H56C,H56D), C56(H56A,H56B),
 C60(H60A,H60B), C61(H61A,H61B), C62(H62A,H62B), C63(H63A,H63B), C64(H64A,H64B),
  C65(H65A,H65B), C66(H66C,H66D), C66(H66A,H66B)
3.b Aromatic/amide H refined with riding coordinates:
 C102(H102), C103(H103), C104(H104), C105(H105), C202(H202), C203(H203),
 C204(H204), C205(H205)
3.c Idealised Me refined as rotating group:
 C109(H10A,H10B,H10C), C110(H11J,H11K,H11L), C111(H11A,H11B,H11C), C112(H11D,
 H11E,H11F), C113(H11M,H11N,H11O), C114(H11G,H11H,H11I), C209(H20A,H20B,H20C),
 C210(H21A,H21B,H21C), C211(H21D,H21E,H21F)
;
_olex2_submission_special_instructions 'No special instructions were received'

loop_
_space_group_symop_operation_xyz
'x, y, z'
'-x+1/2, y+1/2, -z+1/2'
'-x, -y, -z'
'x-1/2, -y-1/2, z-1/2'

loop_
_atom_site_label
_atom_site_type_symbol
_atom_site_fract_x
_atom_site_fract_y
_atom_site_fract_z
_atom_site_U_iso_or_equiv
_atom_site_adp_type
_atom_site_occupancy
_atom_site_site_symmetry_order
_atom_site_calc_flag
_atom_site_refinement_flags_posn
_atom_site_refinement_flags_adp
_atom_site_refinement_flags_occupancy
_atom_site_disorder_assembly
_atom_site_disorder_group
S1 S 0.55077(4) 0.62195(2) 0.38170(3) 0.02255(11) Uani 1 1 d . . . . .
S2 S 0.46871(4) 0.37292(2) 0.09516(3) 0.02446(12) Uani 1 1 d . . . . .
O00A O 0.84089(14) 0.59607(6) 0.34049(8) 0.0355(4) Uani 1 1 d . . . . .
O1 O 0.52628(11) 0.51059(5) 0.32796(7) 0.0211(3) Uani 1 1 d . . . . .
O2 O 0.44492(11) 0.46784(5) 0.18565(7) 0.0220(3) Uani 1 1 d . . . . .
O3 O 0.43374(11) 0.37166(6) 0.33153(7) 0.0239(3) Uani 1 1 d . . . . .
O4 O 0.68869(13) 0.40004(7) 0.28419(9) 0.0400(4) Uani 1 1 d . . . . .
O5 O 0.53083(13) 0.60089(6) 0.17474(8) 0.0314(3) Uani 1 1 d . . . . .
O6 O 0.26985(12) 0.56949(6) 0.23929(9) 0.0330(3) Uani 1 1 d . . . . .
O006 O 0.11843(12) 0.34881(6) 0.02898(7) 0.0274(3) Uani 1 1 d . . . . .
O7 O 0.8464(5) 0.6488(3) 0.4574(4) 0.0205(10) Uani 0.6667 1 d . . P A 1
O007 O 0.19028(12) 0.37766(6) 0.15058(7) 0.0280(3) Uani 1 1 d . . . . .
O8 O 0.8785(11) 0.6362(5) 0.4529(8) 0.0198(19) Uani 0.3333 1 d . . P A 2
C2 C 0.7673(4) 0.4113(3) 0.2276(3) 0.0424(12) Uani 0.5 1 d . . P B 2
H2A H 0.741176 0.446099 0.193491 0.051 Uiso 0.5 1 calc R U P B 2
H2B H 0.778661 0.374779 0.194836 0.051 Uiso 0.5 1 calc R U P B 2
C3 C 0.8840(8) 0.4273(3) 0.2819(5) 0.056(3) Uani 0.6 1 d . . P B 2
H3A H 0.957181 0.419399 0.255252 0.068 Uiso 0.6 1 calc R U P B 2
H3B H 0.883915 0.470075 0.300693 0.068 Uiso 0.6 1 calc R U P B 2
C4 C 0.7882(4) 0.4441(2) 0.2632(3) 0.0327(10) Uani 0.5 1 d . . P B 1
H4A H 0.793363 0.446790 0.205819 0.039 Uiso 0.5 1 calc R U P B 1
H4B H 0.777171 0.485479 0.284758 0.039 Uiso 0.5 1 calc R U P B 1
C5 C 0.8953(11) 0.4124(5) 0.3033(9) 0.062(4) Uani 0.4 1 d . . P B 1
H5A H 0.958767 0.410352 0.266648 0.074 Uiso 0.4 1 calc R U P B 1
H5B H 0.925628 0.436906 0.349301 0.074 Uiso 0.4 1 calc R U P B 1
C6 C 0.8682(8) 0.3804(4) 0.3498(5) 0.052(2) Uani 0.6 1 d . . P B 2
H6A H 0.928930 0.347747 0.350004 0.062 Uiso 0.6 1 calc R U P B 2
H6B H 0.874988 0.401131 0.401403 0.062 Uiso 0.6 1 calc R U P B 2
C7 C 0.8699(13) 0.3543(7) 0.3276(10) 0.088(5) Uani 0.4 1 d . . P B 1
H7A H 0.911320 0.345564 0.379511 0.106 Uiso 0.4 1 calc R U P B 1
H7B H 0.894029 0.323583 0.289484 0.106 Uiso 0.4 1 calc R U P B 1
C30 C 0.34414(17) 0.39278(9) 0.38104(11) 0.0246(4) Uani 1 1 d . . . . .
H30A H 0.337247 0.437863 0.378907 0.030 Uiso 1 1 calc R U . . .
H30B H 0.363910 0.380244 0.436131 0.030 Uiso 1 1 calc R U . . .
C31 C 0.23007(17) 0.36303(9) 0.34843(11) 0.0252(4) Uani 1 1 d . . . . .
H31A H 0.192995 0.386020 0.303034 0.030 Uiso 1 1 calc R U . . .
H31B H 0.172500 0.359236 0.388890 0.030 Uiso 1 1 calc R U . . .
C32 C 0.27438(18) 0.30069(9) 0.32385(12) 0.0299(5) Uani 1 1 d . . . . .
H32A H 0.283777 0.272390 0.369062 0.036 Uiso 1 1 calc R U . . .
H32B H 0.219493 0.282273 0.282384 0.036 Uiso 1 1 calc R U . . .
C33 C 0.39307(18) 0.31553(8) 0.29328(11) 0.0268(4) Uani 1 1 d . . . . .
H33A H 0.450491 0.282102 0.305900 0.032 Uiso 1 1 calc R U . . .
H33B H 0.384312 0.321060 0.235677 0.032 Uiso 1 1 calc R U . . .
C50 C 0.6483(2) 0.58067(11) 0.16014(16) 0.0468(6) Uani 1 1 d . . . . .
H50A H 0.646464 0.548359 0.119555 0.056 Uiso 0.5 1 calc R U P C 1
H50B H 0.693188 0.565947 0.208551 0.056 Uiso 0.5 1 calc R U P C 1
H50C H 0.644084 0.558146 0.109809 0.056 Uiso 0.5 1 calc R U P D 2
H50D H 0.676902 0.551846 0.202076 0.056 Uiso 0.5 1 calc R U P D 2
C51 C 0.7368(7) 0.6317(4) 0.1567(4) 0.0357(17) Uani 0.5 1 d . . P E 2
H51A H 0.800083 0.622293 0.121711 0.043 Uiso 0.5 1 calc R U P E 2
H51B H 0.772343 0.643612 0.209236 0.043 Uiso 0.5 1 calc R U P E 2
C52 C 0.6974(8) 0.6393(4) 0.1318(5) 0.051(2) Uani 0.5 1 d . . P E 1
H52A H 0.783633 0.641530 0.147316 0.061 Uiso 0.5 1 calc R U P E 1
H52B H 0.686165 0.641065 0.073818 0.061 Uiso 0.5 1 calc R U P E 1
C53 C 0.6361(6) 0.6910(3) 0.1658(4) 0.0573(17) Uani 0.5 1 d . . P E 1
H53A H 0.672051 0.701714 0.218697 0.069 Uiso 0.5 1 calc R U P E 1
H53B H 0.634896 0.727536 0.131603 0.069 Uiso 0.5 1 calc R U P E 1
C54 C 0.6473(5) 0.6799(3) 0.1211(3) 0.0387(12) Uani 0.5 1 d . . P E 2
H54A H 0.630933 0.673789 0.063881 0.046 Uiso 0.5 1 calc R U P E 2
H54B H 0.677149 0.721917 0.130935 0.046 Uiso 0.5 1 calc R U P E 2
C55 C 0.5264(3) 0.66638(10) 0.16858(16) 0.0540(7) Uani 1 1 d . . . . .
H55A H 0.476717 0.677942 0.120597 0.065 Uiso 0.5 1 calc R U P E 1
H55B H 0.488812 0.683304 0.214220 0.065 Uiso 0.5 1 calc R U P E 1
H55C H 0.531876 0.686074 0.220836 0.065 Uiso 0.5 1 calc R U P E 2
H55D H 0.453316 0.680325 0.138015 0.065 Uiso 0.5 1 calc R U P E 2
C56 C 0.7425(2) 0.35386(11) 0.33180(16) 0.0449(6) Uani 1 1 d . . . . .
H56C H 0.744649 0.314519 0.303378 0.054 Uiso 0.5 1 calc R U P B 2
H56D H 0.701292 0.348072 0.380234 0.054 Uiso 0.5 1 calc R U P B 2
H56A H 0.710293 0.313591 0.314397 0.054 Uiso 0.5 1 calc R U P B 1
H56B H 0.723783 0.360248 0.386771 0.054 Uiso 0.5 1 calc R U P B 1
C60 C 0.2134(17) 0.6263(8) 0.2089(6) 0.039(2) Uani 0.5 1 d . . P F 1
H60A H 0.202577 0.654897 0.252505 0.046 Uiso 0.5 1 calc R U P F 1
H60B H 0.264170 0.646257 0.171777 0.046 Uiso 0.5 1 calc R U P F 1
C61 C 0.2202(15) 0.6288(8) 0.2362(7) 0.045(3) Uani 0.5 1 d . . P F 2
H61A H 0.262769 0.655500 0.200998 0.054 Uiso 0.5 1 calc R U P F 2
H61B H 0.224293 0.647452 0.289063 0.054 Uiso 0.5 1 calc R U P F 2
C62 C 0.0900(9) 0.6195(5) 0.2039(5) 0.064(2) Uani 0.5 1 d . . P F 2
H62A H 0.035391 0.631911 0.243575 0.077 Uiso 0.5 1 calc R U P F 2
H62B H 0.072315 0.644486 0.156170 0.077 Uiso 0.5 1 calc R U P F 2
C63 C 0.1000(7) 0.6108(4) 0.1695(4) 0.0422(17) Uani 0.5 1 d . . P F 1
H63A H 0.107372 0.599637 0.113994 0.051 Uiso 0.5 1 calc R U P F 1
H63B H 0.042392 0.644709 0.171937 0.051 Uiso 0.5 1 calc R U P F 1
C64 C 0.0757(7) 0.5550(5) 0.1858(4) 0.051(2) Uani 0.5 1 d . . P F 2
H64A H 0.080344 0.547634 0.129000 0.061 Uiso 0.5 1 calc R U P F 2
H64B H -0.001696 0.539838 0.201181 0.061 Uiso 0.5 1 calc R U P F 2
C65 C 0.0637(7) 0.5546(4) 0.2185(3) 0.0321(15) Uani 0.5 1 d . . P F 1
H65A H 0.030535 0.567391 0.267816 0.039 Uiso 0.5 1 calc R U P F 1
H65B H 0.005359 0.528291 0.188139 0.039 Uiso 0.5 1 calc R U P F 1
C66 C 0.17909(18) 0.52340(9) 0.23394(12) 0.0303(5) Uani 1 1 d . . . . .
H66C H 0.156124 0.511697 0.286551 0.036 Uiso 0.5 1 calc R U P F 2
H66D H 0.205712 0.486515 0.206769 0.036 Uiso 0.5 1 calc R U P F 2
H66A H 0.180459 0.500065 0.283574 0.036 Uiso 0.5 1 calc R U P F 1
H66B H 0.192390 0.494599 0.190874 0.036 Uiso 0.5 1 calc R U P F 1
C100 C 0.57962(15) 0.54674(8) 0.37613(9) 0.0165(4) Uani 1 1 d . . . . .
C101 C 0.67030(15) 0.51923(7) 0.43515(9) 0.0158(3) Uani 1 1 d . . . . .
C102 C 0.63984(16) 0.46682(8) 0.47524(10) 0.0196(4) Uani 1 1 d . . . . .
H102 H 0.565142 0.447918 0.462234 0.023 Uiso 1 1 calc R U . . .
C103 C 0.71689(17) 0.44181(8) 0.53384(11) 0.0237(4) Uani 1 1 d . . . . .
H103 H 0.694267 0.406446 0.561212 0.028 Uiso 1 1 calc R U . . .
C104 C 0.82668(17) 0.46837(9) 0.55243(11) 0.0244(4) Uani 1 1 d . . . . .
H104 H 0.880363 0.450788 0.591705 0.029 Uiso 1 1 calc R U . . .
C105 C 0.85797(16) 0.52079(8) 0.51343(10) 0.0221(4) Uani 1 1 d . . . . .
H105 H 0.932484 0.539674 0.527099 0.026 Uiso 1 1 calc R U . . .
C106 C 0.78117(15) 0.54594(8) 0.45450(10) 0.0174(4) Uani 1 1 d . . . . .
C107 C 0.82649(15) 0.59842(8) 0.40888(10) 0.0191(4) Uani 1 1 d . . . . .
C108 C 0.9055(2) 0.70283(9) 0.42730(11) 0.0319(5) Uani 1 1 d . . . . .
C109 C 0.8294(3) 0.72880(19) 0.3536(2) 0.0279(8) Uani 0.6667 1 d . . P A 1
H10A H 0.744817 0.726085 0.362229 0.042 Uiso 0.6667 1 calc R U P A 1
H10B H 0.845264 0.704861 0.307118 0.042 Uiso 0.6667 1 calc R U P A 1
H10C H 0.850770 0.771610 0.345452 0.042 Uiso 0.6667 1 calc R U P A 1
C110 C 0.8195(7) 0.7338(3) 0.3935(5) 0.0299(17) Uani 0.3333 1 d . . P A 2
H11J H 0.758589 0.740421 0.430374 0.045 Uiso 0.3333 1 calc R U P A 2
H11K H 0.784905 0.711180 0.347778 0.045 Uiso 0.3333 1 calc R U P A 2
H11L H 0.849243 0.773283 0.376595 0.045 Uiso 0.3333 1 calc R U P A 2
C111 C 0.8795(4) 0.74862(15) 0.49567(19) 0.0435(9) Uani 0.6667 1 d . . P A 1
H11A H 0.913975 0.788645 0.485431 0.065 Uiso 0.6667 1 calc R U P A 1
H11B H 0.914872 0.732703 0.545725 0.065 Uiso 0.6667 1 calc R U P A 1
H11C H 0.793442 0.752834 0.498120 0.065 Uiso 0.6667 1 calc R U P A 1
C112 C 0.9813(7) 0.7251(3) 0.5003(4) 0.0332(15) Uani 0.3333 1 d . . P A 2
H11D H 1.014892 0.765256 0.489659 0.050 Uiso 0.3333 1 calc R U P A 2
H11E H 1.045750 0.695952 0.513179 0.050 Uiso 0.3333 1 calc R U P A 2
H11F H 0.931512 0.728277 0.544479 0.050 Uiso 0.3333 1 calc R U P A 2
C113 C 1.0260(3) 0.69525(16) 0.4173(3) 0.0410(9) Uani 0.6667 1 d . . P A 1
H11M H 1.035398 0.666136 0.374680 0.062 Uiso 0.6667 1 calc R U P A 1
H11N H 1.066651 0.679604 0.465926 0.062 Uiso 0.6667 1 calc R U P A 1
H11O H 1.060524 0.734663 0.404171 0.062 Uiso 0.6667 1 calc R U P A 1
C114 C 1.0145(6) 0.6868(3) 0.3655(4) 0.0274(14) Uani 0.3333 1 d . . P A 2
H11G H 0.978420 0.668260 0.317153 0.041 Uiso 0.3333 1 calc R U P A 2
H11H H 1.072023 0.658348 0.391296 0.041 Uiso 0.3333 1 calc R U P A 2
H11I H 1.054980 0.724714 0.352743 0.041 Uiso 0.3333 1 calc R U P A 2
C200 C 0.41361(15) 0.44001(8) 0.12295(10) 0.0170(4) Uani 1 1 d . . . . .
C201 C 0.32250(15) 0.47097(8) 0.06700(9) 0.0164(4) Uani 1 1 d . . . . .
C202 C 0.34996(16) 0.52759(8) 0.03607(10) 0.0203(4) Uani 1 1 d . . . . .
H202 H 0.423083 0.546777 0.052753 0.024 Uiso 1 1 calc R U . . .
C203 C 0.27183(17) 0.55634(8) -0.01884(11) 0.0236(4) Uani 1 1 d . . . . .
H203 H 0.291573 0.595032 -0.039394 0.028 Uiso 1 1 calc R U . . .
C204 C 0.16501(17) 0.52869(9) -0.04374(11) 0.0250(4) Uani 1 1 d . . . . .
H204 H 0.111371 0.548383 -0.081231 0.030 Uiso 1 1 calc R U . . .
C205 C 0.13687(16) 0.47221(9) -0.01369(10) 0.0230(4) Uani 1 1 d . . . . .
H205 H 0.064256 0.452928 -0.031353 0.028 Uiso 1 1 calc R U . . .
C206 C 0.21413(15) 0.44347(8) 0.04218(10) 0.0181(4) Uani 1 1 d . . . . .
C207 C 0.17529(15) 0.38656(8) 0.08081(10) 0.0195(4) Uani 1 1 d . . . . .
C208 C 0.07323(18) 0.28905(9) 0.05459(12) 0.0280(4) Uani 1 1 d . . . . .
C209 C -0.0157(2) 0.29799(10) 0.11546(17) 0.0460(6) Uani 1 1 d . . . . .
H20A H 0.024658 0.315412 0.163186 0.069 Uiso 1 1 calc R U . . .
H20B H -0.050627 0.258484 0.127727 0.069 Uiso 1 1 calc R U . . .
H20C H -0.078513 0.325855 0.094844 0.069 Uiso 1 1 calc R U . . .
C210 C 0.17653(18) 0.24969(9) 0.08439(13) 0.0318(5) Uani 1 1 d . . . . .
H21A H 0.232109 0.245611 0.043518 0.048 Uiso 1 1 calc R U . . .
H21B H 0.147506 0.209180 0.098078 0.048 Uiso 1 1 calc R U . . .
H21C H 0.217202 0.268679 0.130960 0.048 Uiso 1 1 calc R U . . .
C211 C 0.0138(3) 0.26349(11) -0.02096(15) 0.0603(8) Uani 1 1 d . . . . .
H21D H -0.052034 0.290196 -0.039780 0.090 Uiso 1 1 calc R U . . .
H21E H -0.016689 0.222467 -0.011394 0.090 Uiso 1 1 calc R U . . .
H21F H 0.071780 0.261282 -0.060581 0.090 Uiso 1 1 calc R U . . .
Li1 Li 0.5287(3) 0.43053(13) 0.27838(18) 0.0225(6) Uani 1 1 d . . . . .
Li2 Li 0.4366(3) 0.54795(14) 0.23704(18) 0.0261(7) Uani 1 1 d . . . . .

loop_
_atom_site_aniso_label
_atom_site_aniso_U_11
_atom_site_aniso_U_22
_atom_site_aniso_U_33
_atom_site_aniso_U_23
_atom_site_aniso_U_13
_atom_site_aniso_U_12
S1 0.0226(2) 0.0143(2) 0.0300(2) -0.00099(18) -0.00231(18) 0.00060(18)
S2 0.0300(3) 0.0180(2) 0.0254(2) -0.00256(18) 0.00224(19) 0.00509(19)
O00A 0.0567(10) 0.0274(8) 0.0250(7) -0.0037(6) 0.0197(7) -0.0100(7)
O1 0.0249(7) 0.0182(6) 0.0192(6) -0.0028(5) -0.0037(5) -0.0039(5)
O2 0.0278(7) 0.0185(6) 0.0188(6) -0.0030(5) -0.0050(5) 0.0002(5)
O3 0.0271(7) 0.0191(6) 0.0259(7) -0.0036(5) 0.0039(5) -0.0027(5)
O4 0.0285(8) 0.0548(10) 0.0372(8) 0.0177(7) 0.0056(6) 0.0181(7)
O5 0.0451(9) 0.0225(7) 0.0261(7) 0.0007(6) 0.0005(6) -0.0036(6)
O6 0.0301(8) 0.0193(7) 0.0482(9) -0.0039(6) -0.0055(7) 0.0034(6)
O006 0.0310(8) 0.0247(7) 0.0248(7) 0.0059(6) -0.0081(6) -0.0137(6)
O7 0.030(3) 0.013(2) 0.0185(15) -0.0065(15) 0.0056(18) -0.0073(15)
O007 0.0389(8) 0.0263(7) 0.0191(7) 0.0018(5) 0.0037(6) -0.0081(6)
O8 0.035(6) 0.010(4) 0.016(3) -0.002(3) 0.012(4) -0.005(3)
C2 0.037(3) 0.049(3) 0.043(3) 0.021(3) 0.014(2) 0.016(2)
C3 0.082(7) 0.025(3) 0.067(4) 0.005(4) 0.040(4) -0.005(3)
C4 0.023(3) 0.044(3) 0.031(2) -0.001(2) 0.0069(19) 0.005(2)
C5 0.024(4) 0.034(6) 0.124(11) 0.045(5) -0.011(5) -0.004(3)
C6 0.026(3) 0.084(7) 0.043(3) -0.002(4) -0.011(2) 0.003(4)
C7 0.039(5) 0.087(11) 0.139(15) 0.066(9) 0.013(8) 0.021(7)
C30 0.0271(11) 0.0254(10) 0.0216(9) -0.0017(8) 0.0029(8) -0.0020(8)
C31 0.0250(10) 0.0282(10) 0.0221(9) 0.0033(8) 0.0002(8) -0.0046(8)
C32 0.0361(12) 0.0236(10) 0.0291(10) 0.0027(8) -0.0030(9) -0.0078(9)
C33 0.0393(12) 0.0171(9) 0.0237(9) -0.0017(8) 0.0017(8) -0.0021(8)
C50 0.0473(15) 0.0399(13) 0.0546(15) 0.0014(12) 0.0132(12) -0.0054(11)
C51 0.031(4) 0.052(4) 0.022(3) -0.006(3) -0.010(2) -0.011(3)
C52 0.053(6) 0.060(5) 0.042(5) -0.011(5) 0.015(4) -0.026(5)
C53 0.082(5) 0.028(3) 0.058(4) 0.005(3) -0.018(4) -0.022(3)
C54 0.051(3) 0.030(3) 0.036(3) -0.004(3) 0.011(3) -0.012(2)
C55 0.086(2) 0.0230(11) 0.0517(15) 0.0154(11) -0.0006(14) -0.0006(13)
C56 0.0364(14) 0.0360(12) 0.0613(16) 0.0130(11) -0.0031(11) 0.0110(10)
C60 0.044(4) 0.021(3) 0.050(6) 0.005(5) 0.004(5) 0.004(3)
C61 0.033(4) 0.022(3) 0.080(8) 0.004(7) 0.010(7) 0.013(3)
C62 0.066(5) 0.075(5) 0.050(5) 0.007(5) -0.004(5) 0.038(4)
C63 0.040(3) 0.053(4) 0.034(4) 0.026(4) 0.003(3) 0.015(3)
C64 0.034(4) 0.067(4) 0.048(5) 0.006(5) -0.020(4) 0.011(3)
C65 0.034(3) 0.048(3) 0.013(3) 0.007(3) -0.007(3) -0.011(2)
C66 0.0350(12) 0.0271(10) 0.0298(10) -0.0047(9) 0.0095(9) -0.0017(9)
C100 0.0161(9) 0.0177(9) 0.0161(8) -0.0006(7) 0.0037(7) -0.0024(7)
C101 0.0169(9) 0.0147(8) 0.0161(8) -0.0033(7) 0.0032(7) 0.0002(7)
C102 0.0176(9) 0.0170(9) 0.0243(9) -0.0011(7) 0.0028(7) -0.0020(7)
C103 0.0260(10) 0.0190(9) 0.0262(10) 0.0045(8) 0.0027(8) -0.0005(8)
C104 0.0221(10) 0.0260(10) 0.0246(9) 0.0037(8) -0.0021(8) 0.0045(8)
C105 0.0170(9) 0.0253(10) 0.0238(9) -0.0020(8) 0.0006(7) -0.0007(7)
C106 0.0177(9) 0.0165(8) 0.0183(8) -0.0020(7) 0.0037(7) -0.0008(7)
C107 0.0135(9) 0.0218(9) 0.0218(9) -0.0024(8) 0.0009(7) -0.0016(7)
C108 0.0481(14) 0.0259(10) 0.0210(10) 0.0052(8) -0.0011(9) -0.0233(10)
C109 0.0284(19) 0.0273(18) 0.0270(19) 0.0048(18) -0.0033(18) -0.0024(13)
C110 0.034(4) 0.019(3) 0.035(4) 0.003(4) -0.006(4) -0.011(3)
C111 0.076(3) 0.0244(16) 0.0312(18) -0.0033(14) 0.0130(18) -0.0224(18)
C112 0.051(4) 0.021(3) 0.026(3) -0.001(3) -0.001(3) -0.020(3)
C113 0.029(2) 0.0303(19) 0.064(3) 0.018(2) 0.0037(19) -0.0091(14)
C114 0.027(3) 0.026(3) 0.032(3) 0.000(3) 0.015(3) -0.010(3)
C200 0.0159(9) 0.0169(8) 0.0184(8) 0.0009(7) 0.0030(7) -0.0049(7)
C201 0.0178(9) 0.0181(9) 0.0138(8) -0.0025(7) 0.0040(7) 0.0002(7)
C202 0.0211(10) 0.0187(9) 0.0212(9) -0.0005(7) 0.0013(7) -0.0026(7)
C203 0.0260(11) 0.0207(9) 0.0244(9) 0.0064(8) 0.0041(8) -0.0006(8)
C204 0.0229(10) 0.0288(10) 0.0231(9) 0.0085(8) -0.0001(8) 0.0041(8)
C205 0.0165(9) 0.0302(10) 0.0222(9) 0.0024(8) 0.0004(7) -0.0026(8)
C206 0.0171(9) 0.0206(9) 0.0170(8) -0.0004(7) 0.0035(7) -0.0013(7)
C207 0.0137(9) 0.0213(9) 0.0234(9) -0.0012(7) 0.0011(7) -0.0014(7)
C208 0.0273(11) 0.0218(10) 0.0337(11) 0.0063(8) -0.0065(8) -0.0110(8)
C209 0.0266(12) 0.0281(11) 0.0850(19) 0.0134(12) 0.0157(12) -0.0049(9)
C210 0.0265(11) 0.0244(10) 0.0442(12) 0.0002(9) 0.0014(9) -0.0019(8)
C211 0.082(2) 0.0400(14) 0.0526(16) 0.0113(12) -0.0348(15) -0.0358(14)
Li1 0.0221(17) 0.0188(15) 0.0260(16) 0.0012(12) -0.0018(12) -0.0005(12)
Li2 0.0305(18) 0.0207(16) 0.0262(16) -0.0005(13) -0.0034(13) 0.0025(13)

loop_
_atom_type_symbol
_atom_type_description
_atom_type_scat_dispersion_real
_atom_type_scat_dispersion_imag
_atom_type_scat_source
C C 0.0033 0.0016 'International Tables Vol C Tables 4.2.6.8 and 6.1.1.4'
H H 0.0000 0.0000 'International Tables Vol C Tables 4.2.6.8 and 6.1.1.4'
Li Li -0.0003 0.0001 'International Tables Vol C Tables 4.2.6.8 and 6.1.1.4'
O O 0.0106 0.0060 'International Tables Vol C Tables 4.2.6.8 and 6.1.1.4'
S S 0.1246 0.1234 'International Tables Vol C Tables 4.2.6.8 and 6.1.1.4'

loop_
_geom_angle_atom_site_label_1
_geom_angle_atom_site_label_2
_geom_angle_atom_site_label_3
_geom_angle
_geom_angle_site_symmetry_1
_geom_angle_site_symmetry_3
_geom_angle_publ_flag
C100 O1 Li1 145.77(15) . . ?
C100 O1 Li2 116.48(14) . . ?
Li1 O1 Li2 93.07(13) . . ?
C200 O2 Li1 124.96(14) . . ?
C200 O2 Li2 142.34(14) . . ?
Li1 O2 Li2 92.66(13) . . ?
C30 O3 C33 108.90(14) . . ?
C30 O3 Li1 119.93(14) . . ?
C33 O3 Li1 121.09(14) . . ?
C2 O4 C56 105.1(2) . . ?
C2 O4 Li1 123.6(2) . . ?
C4 O4 Li1 118.0(2) . . ?
C56 O4 C4 107.1(2) . . ?
C56 O4 Li1 129.88(17) . . ?
C50 O5 Li2 117.60(16) . . ?
C55 O5 C50 108.71(18) . . ?
C55 O5 Li2 128.04(18) . . ?
C60 O6 Li2 126.2(8) . . ?
C61 O6 C66 111.3(8) . . ?
C61 O6 Li2 127.1(8) . . ?
C66 O6 C60 106.4(7) . . ?
C66 O6 Li2 121.07(15) . . ?
C207 O006 C208 120.47(14) . . ?
C107 O7 C108 119.1(5) . . ?
C107 O8 C108 123.3(10) . . ?
O4 C2 H2A 111.7 . . ?
O4 C2 H2B 111.7 . . ?
O4 C2 C3 100.2(4) . . ?
H2A C2 H2B 109.5 . . ?
C3 C2 H2A 111.7 . . ?
C3 C2 H2B 111.7 . . ?
C2 C3 H3A 112.0 . . ?
C2 C3 H3B 112.0 . . ?
H3A C3 H3B 109.7 . . ?
C6 C3 C2 98.7(6) . . ?
C6 C3 H3A 112.0 . . ?
C6 C3 H3B 112.0 . . ?
O4 C4 H4A 111.7 . . ?
O4 C4 H4B 111.7 . . ?
H4A C4 H4B 109.5 . . ?
C5 C4 O4 100.4(5) . . ?
C5 C4 H4A 111.7 . . ?
C5 C4 H4B 111.7 . . ?
C4 C5 H5A 109.1 . . ?
C4 C5 H5B 109.1 . . ?
H5A C5 H5B 107.9 . . ?
C7 C5 C4 112.4(10) . . ?
C7 C5 H5A 109.1 . . ?
C7 C5 H5B 109.1 . . ?
C3 C6 H6A 110.8 . . ?
C3 C6 H6B 110.8 . . ?
H6A C6 H6B 108.9 . . ?
C56 C6 C3 104.8(6) . . ?
C56 C6 H6A 110.8 . . ?
C56 C6 H6B 110.8 . . ?
C5 C7 H7A 110.8 . . ?
C5 C7 H7B 110.8 . . ?
C5 C7 C56 104.7(10) . . ?
H7A C7 H7B 108.9 . . ?
C56 C7 H7A 110.8 . . ?
C56 C7 H7B 110.8 . . ?
O3 C30 H30A 110.7 . . ?
O3 C30 H30B 110.7 . . ?
O3 C30 C31 105.18(14) . . ?
H30A C30 H30B 108.8 . . ?
C31 C30 H30A 110.7 . . ?
C31 C30 H30B 110.7 . . ?
C30 C31 H31A 111.5 . . ?
C30 C31 H31B 111.5 . . ?
C30 C31 C32 101.46(16) . . ?
H31A C31 H31B 109.3 . . ?
C32 C31 H31A 111.5 . . ?
C32 C31 H31B 111.5 . . ?
C31 C32 H32A 111.2 . . ?
C31 C32 H32B 111.2 . . ?
H32A C32 H32B 109.1 . . ?
C33 C32 C31 102.86(15) . . ?
C33 C32 H32A 111.2 . . ?
C33 C32 H32B 111.2 . . ?
O3 C33 C32 106.49(15) . . ?
O3 C33 H33A 110.4 . . ?
O3 C33 H33B 110.4 . . ?
C32 C33 H33A 110.4 . . ?
C32 C33 H33B 110.4 . . ?
H33A C33 H33B 108.6 . . ?
O5 C50 H50A 111.9 . . ?
O5 C50 H50B 111.9 . . ?
O5 C50 H50C 108.8 . . ?
O5 C50 H50D 108.8 . . ?
O5 C50 C51 113.8(4) . . ?
O5 C50 C52 99.4(4) . . ?
H50A C50 H50B 109.6 . . ?
H50C C50 H50D 107.7 . . ?
C51 C50 H50C 108.8 . . ?
C51 C50 H50D 108.8 . . ?
C52 C50 H50A 111.9 . . ?
C52 C50 H50B 111.9 . . ?
C50 C51 H51A 112.5 . . ?
C50 C51 H51B 112.5 . . ?
C50 C51 C54 96.1(5) . . ?
H51A C51 H51B 110.1 . . ?
C54 C51 H51A 112.5 . . ?
C54 C51 H51B 112.5 . . ?
C50 C52 H52A 109.8 . . ?
C50 C52 H52B 109.8 . . ?
H52A C52 H52B 108.2 . . ?
C53 C52 C50 109.5(6) . . ?
C53 C52 H52A 109.8 . . ?
C53 C52 H52B 109.8 . . ?
C52 C53 H53A 111.8 . . ?
C52 C53 H53B 111.8 . . ?
H53A C53 H53B 109.6 . . ?
C55 C53 C52 99.7(5) . . ?
C55 C53 H53A 111.8 . . ?
C55 C53 H53B 111.8 . . ?
C51 C54 H54A 111.2 . . ?
C51 C54 H54B 111.2 . . ?
C51 C54 C55 102.8(5) . . ?
H54A C54 H54B 109.1 . . ?
C55 C54 H54A 111.2 . . ?
C55 C54 H54B 111.2 . . ?
O5 C55 C54 100.8(3) . . ?
O5 C55 H55A 109.2 . . ?
O5 C55 H55B 109.2 . . ?
O5 C55 H55C 111.6 . . ?
O5 C55 H55D 111.6 . . ?
C53 C55 O5 111.9(3) . . ?
C53 C55 H55A 109.2 . . ?
C53 C55 H55B 109.2 . . ?
C54 C55 H55C 111.6 . . ?
C54 C55 H55D 111.6 . . ?
H55A C55 H55B 107.9 . . ?
H55C C55 H55D 109.4 . . ?
O4 C56 C6 101.2(4) . . ?
O4 C56 C7 110.6(6) . . ?
O4 C56 H56C 111.5 . . ?
O4 C56 H56D 111.5 . . ?
O4 C56 H56A 109.5 . . ?
O4 C56 H56B 109.5 . . ?
C6 C56 H56C 111.5 . . ?
C6 C56 H56D 111.5 . . ?
C7 C56 H56A 109.5 . . ?
C7 C56 H56B 109.5 . . ?
H56C C56 H56D 109.4 . . ?
H56A C56 H56B 108.1 . . ?
O6 C60 H60A 110.1 . . ?
O6 C60 H60B 110.1 . . ?
H60A C60 H60B 108.4 . . ?
C63 C60 O6 108.1(12) . . ?
C63 C60 H60A 110.1 . . ?
C63 C60 H60B 110.1 . . ?
O6 C61 H61A 110.8 . . ?
O6 C61 H61B 110.8 . . ?
O6 C61 C62 104.9(12) . . ?
H61A C61 H61B 108.8 . . ?
C62 C61 H61A 110.8 . . ?
C62 C61 H61B 110.8 . . ?
C61 C62 H62A 110.3 . . ?
C61 C62 H62B 110.3 . . ?
H62A C62 H62B 108.6 . . ?
C64 C62 C61 106.9(9) . . ?
C64 C62 H62A 110.3 . . ?
C64 C62 H62B 110.3 . . ?
C60 C63 H63A 111.5 . . ?
C60 C63 H63B 111.5 . . ?
C60 C63 C65 101.3(8) . . ?
H63A C63 H63B 109.3 . . ?
C65 C63 H63A 111.5 . . ?
C65 C63 H63B 111.5 . . ?
C62 C64 H64A 110.8 . . ?
C62 C64 H64B 110.8 . . ?
C62 C64 C66 104.8(6) . . ?
H64A C64 H64B 108.9 . . ?
C66 C64 H64A 110.8 . . ?
C66 C64 H64B 110.8 . . ?
C63 C65 H65A 111.5 . . ?
C63 C65 H65B 111.5 . . ?
H65A C65 H65B 109.3 . . ?
C66 C65 C63 101.2(5) . . ?
C66 C65 H65A 111.5 . . ?
C66 C65 H65B 111.5 . . ?
O6 C66 C64 103.1(4) . . ?
O6 C66 C65 107.6(4) . . ?
O6 C66 H66C 111.2 . . ?
O6 C66 H66D 111.2 . . ?
O6 C66 H66A 110.2 . . ?
O6 C66 H66B 110.2 . . ?
C64 C66 H66C 111.2 . . ?
C64 C66 H66D 111.2 . . ?
C65 C66 H66A 110.2 . . ?
C65 C66 H66B 110.2 . . ?
H66C C66 H66D 109.1 . . ?
H66A C66 H66B 108.5 . . ?
S1 C100 Li2 86.38(9) . . ?
O1 C100 S1 124.50(13) . . ?
O1 C100 C101 116.87(15) . . ?
O1 C100 Li2 39.46(10) . . ?
C101 C100 S1 118.54(12) . . ?
C101 C100 Li2 154.14(13) . . ?
C102 C101 C100 118.55(15) . . ?
C102 C101 C106 118.63(16) . . ?
C106 C101 C100 122.73(15) . . ?
C101 C102 H102 119.5 . . ?
C103 C102 C101 121.02(17) . . ?
C103 C102 H102 119.5 . . ?
C102 C103 H103 120.0 . . ?
C104 C103 C102 120.01(17) . . ?
C104 C103 H103 120.0 . . ?
C103 C104 H104 120.2 . . ?
C103 C104 C105 119.65(17) . . ?
C105 C104 H104 120.2 . . ?
C104 C105 H105 119.7 . . ?
C104 C105 C106 120.54(17) . . ?
C106 C105 H105 119.7 . . ?
C101 C106 C107 122.19(15) . . ?
C105 C106 C101 120.13(16) . . ?
C105 C106 C107 117.45(16) . . ?
O00A C107 O7 126.3(3) . . ?
O00A C107 O8 122.1(6) . . ?
O00A C107 C106 123.69(16) . . ?
O7 C107 C106 110.0(3) . . ?
O8 C107 C106 111.1(6) . . ?
O7 C108 C109 109.7(3) . . ?
O7 C108 C111 97.7(3) . . ?
O8 C108 C114 98.5(4) . . ?
C109 C108 C111 104.0(3) . . ?
C110 C108 O8 117.5(6) . . ?
C110 C108 C112 123.5(5) . . ?
C110 C108 C114 112.5(5) . . ?
C112 C108 O8 100.2(6) . . ?
C112 C108 C114 100.6(4) . . ?
C113 C108 O7 114.9(3) . . ?
C113 C108 C109 114.8(3) . . ?
C113 C108 C111 113.9(3) . . ?
C108 C109 H10A 109.5 . . ?
C108 C109 H10B 109.5 . . ?
C108 C109 H10C 109.5 . . ?
H10A C109 H10B 109.5 . . ?
H10A C109 H10C 109.5 . . ?
H10B C109 H10C 109.5 . . ?
C108 C110 H11J 109.5 . . ?
C108 C110 H11K 109.5 . . ?
C108 C110 H11L 109.5 . . ?
H11J C110 H11K 109.5 . . ?
H11J C110 H11L 109.5 . . ?
H11K C110 H11L 109.5 . . ?
C108 C111 H11A 109.5 . . ?
C108 C111 H11B 109.5 . . ?
C108 C111 H11C 109.5 . . ?
H11A C111 H11B 109.5 . . ?
H11A C111 H11C 109.5 . . ?
H11B C111 H11C 109.5 . . ?
C108 C112 H11D 109.5 . . ?
C108 C112 H11E 109.5 . . ?
C108 C112 H11F 109.5 . . ?
H11D C112 H11E 109.5 . . ?
H11D C112 H11F 109.5 . . ?
H11E C112 H11F 109.5 . . ?
C108 C113 H11M 109.5 . . ?
C108 C113 H11N 109.5 . . ?
C108 C113 H11O 109.5 . . ?
H11M C113 H11N 109.5 . . ?
H11M C113 H11O 109.5 . . ?
H11N C113 H11O 109.5 . . ?
C108 C114 H11G 109.5 . . ?
C108 C114 H11H 109.5 . . ?
C108 C114 H11I 109.5 . . ?
H11G C114 H11H 109.5 . . ?
H11G C114 H11I 109.5 . . ?
H11H C114 H11I 109.5 . . ?
O2 C200 S2 125.37(13) . . ?
O2 C200 C201 117.02(15) . . ?
C201 C200 S2 117.56(12) . . ?
C202 C201 C200 118.65(15) . . ?
C202 C201 C206 118.90(16) . . ?
C206 C201 C200 122.37(15) . . ?
C201 C202 H202 119.6 . . ?
C203 C202 C201 120.81(17) . . ?
C203 C202 H202 119.6 . . ?
C202 C203 H203 120.0 . . ?
C204 C203 C202 120.08(17) . . ?
C204 C203 H203 120.0 . . ?
C203 C204 H204 120.2 . . ?
C205 C204 C203 119.68(17) . . ?
C205 C204 H204 120.2 . . ?
C204 C205 H205 119.7 . . ?
C204 C205 C206 120.53(17) . . ?
C206 C205 H205 119.7 . . ?
C201 C206 C207 120.35(15) . . ?
C205 C206 C201 119.97(16) . . ?
C205 C206 C207 119.40(16) . . ?
O006 C207 C206 111.36(15) . . ?
O007 C207 O006 125.27(16) . . ?
O007 C207 C206 123.31(16) . . ?
O006 C208 C209 110.59(16) . . ?
O006 C208 C210 109.19(15) . . ?
O006 C208 C211 102.29(15) . . ?
C210 C208 C209 112.26(18) . . ?
C210 C208 C211 110.9(2) . . ?
C211 C208 C209 111.2(2) . . ?
C208 C209 H20A 109.5 . . ?
C208 C209 H20B 109.5 . . ?
C208 C209 H20C 109.5 . . ?
H20A C209 H20B 109.5 . . ?
H20A C209 H20C 109.5 . . ?
H20B C209 H20C 109.5 . . ?
C208 C210 H21A 109.5 . . ?
C208 C210 H21B 109.5 . . ?
C208 C210 H21C 109.5 . . ?
H21A C210 H21B 109.5 . . ?
H21A C210 H21C 109.5 . . ?
H21B C210 H21C 109.5 . . ?
C208 C211 H21D 109.5 . . ?
C208 C211 H21E 109.5 . . ?
C208 C211 H21F 109.5 . . ?
H21D C211 H21E 109.5 . . ?
H21D C211 H21F 109.5 . . ?
H21E C211 H21F 109.5 . . ?
O1 Li1 O2 87.44(13) . . ?
O1 Li1 Li2 43.71(9) . . ?
O2 Li1 Li2 43.77(9) . . ?
O3 Li1 O1 111.38(16) . . ?
O3 Li1 O2 113.92(16) . . ?
O3 Li1 Li2 120.71(16) . . ?
O4 Li1 O1 109.59(16) . . ?
O4 Li1 O2 125.32(17) . . ?
O4 Li1 O3 107.25(15) . . ?
O4 Li1 Li2 130.63(16) . . ?
O1 Li2 O2 86.75(13) . . ?
O1 Li2 C100 24.06(6) . . ?
O1 Li2 Li1 43.22(9) . . ?
O2 Li2 C100 109.31(13) . . ?
O2 Li2 Li1 43.57(9) . . ?
O5 Li2 O1 114.29(17) . . ?
O5 Li2 O2 103.78(16) . . ?
O5 Li2 C100 99.76(14) . . ?
O5 Li2 Li1 118.01(16) . . ?
O6 Li2 O1 121.60(18) . . ?
O6 Li2 O2 107.78(16) . . ?
O6 Li2 O5 116.02(16) . . ?
O6 Li2 C100 119.03(15) . . ?
O6 Li2 Li1 123.38(16) . . ?
C100 Li2 Li1 66.43(10) . . ?

loop_
_geom_bond_atom_site_label_1
_geom_bond_atom_site_label_2
_geom_bond_distance
_geom_bond_site_symmetry_2
_geom_bond_publ_flag
S1 C100 1.6820(17) . ?
S2 C200 1.6778(18) . ?
O00A C107 1.195(2) . ?
O1 C100 1.261(2) . ?
O1 Li1 1.948(3) . ?
O1 Li2 1.966(3) . ?
O2 C200 1.260(2) . ?
O2 Li1 1.960(3) . ?
O2 Li2 1.967(3) . ?
O3 C30 1.446(2) . ?
O3 C33 1.449(2) . ?
O3 Li1 1.947(3) . ?
O4 C2 1.387(5) . ?
O4 C4 1.544(5) . ?
O4 C56 1.405(3) . ?
O4 Li1 1.922(3) . ?
O5 C50 1.439(3) . ?
O5 C55 1.438(3) . ?
O5 Li2 1.947(4) . ?
O6 C60 1.472(18) . ?
O6 C61 1.413(17) . ?
O6 C66 1.436(2) . ?
O6 Li2 1.945(4) . ?
O006 C207 1.338(2) . ?
O006 C208 1.483(2) . ?
O7 C107 1.387(7) . ?
O7 C108 1.471(7) . ?
O007 C207 1.208(2) . ?
O8 C107 1.235(15) . ?
O8 C108 1.560(13) . ?
C2 H2A 0.9900 . ?
C2 H2B 0.9900 . ?
C2 C3 1.591(11) . ?
C3 H3A 0.9900 . ?
C3 H3B 0.9900 . ?
C3 C6 1.570(11) . ?
C4 H4A 0.9900 . ?
C4 H4B 0.9900 . ?
C4 C5 1.511(11) . ?
C5 H5A 0.9900 . ?
C5 H5B 0.9900 . ?
C5 C7 1.375(17) . ?
C6 H6A 0.9900 . ?
C6 H6B 0.9900 . ?
C6 C56 1.543(9) . ?
C7 H7A 0.9900 . ?
C7 H7B 0.9900 . ?
C7 C56 1.446(15) . ?
C30 H30A 0.9900 . ?
C30 H30B 0.9900 . ?
C30 C31 1.510(3) . ?
C31 H31A 0.9900 . ?
C31 H31B 0.9900 . ?
C31 C32 1.524(3) . ?
C32 H32A 0.9900 . ?
C32 H32B 0.9900 . ?
C32 C33 1.512(3) . ?
C33 H33A 0.9900 . ?
C33 H33B 0.9900 . ?
C50 H50A 0.9900 . ?
C50 H50B 0.9900 . ?
C50 H50C 0.9900 . ?
C50 H50D 0.9900 . ?
C50 C51 1.503(9) . ?
C50 C52 1.493(9) . ?
C51 H51A 0.9900 . ?
C51 H51B 0.9900 . ?
C51 C54 1.551(9) . ?
C52 H52A 0.9900 . ?
C52 H52B 0.9900 . ?
C52 C53 1.472(12) . ?
C53 H53A 0.9900 . ?
C53 H53B 0.9900 . ?
C53 C55 1.355(7) . ?
C54 H54A 0.9900 . ?
C54 H54B 0.9900 . ?
C54 C55 1.669(6) . ?
C55 H55A 0.9900 . ?
C55 H55B 0.9900 . ?
C55 H55C 0.9900 . ?
C55 H55D 0.9900 . ?
C56 H56C 0.9900 . ?
C56 H56D 0.9900 . ?
C56 H56A 0.9900 . ?
C56 H56B 0.9900 . ?
C60 H60A 0.9900 . ?
C60 H60B 0.9900 . ?
C60 C63 1.440(19) . ?
C61 H61A 0.9900 . ?
C61 H61B 0.9900 . ?
C61 C62 1.54(2) . ?
C62 H62A 0.9900 . ?
C62 H62B 0.9900 . ?
C62 C64 1.452(14) . ?
C63 H63A 0.9900 . ?
C63 H63B 0.9900 . ?
C63 C65 1.562(10) . ?
C64 H64A 0.9900 . ?
C64 H64B 0.9900 . ?
C64 C66 1.539(8) . ?
C65 H65A 0.9900 . ?
C65 H65B 0.9900 . ?
C65 C66 1.476(9) . ?
C66 H66C 0.9900 . ?
C66 H66D 0.9900 . ?
C66 H66A 0.9900 . ?
C66 H66B 0.9900 . ?
C100 C101 1.506(2) . ?
C100 Li2 2.768(4) . ?
C101 C102 1.393(2) . ?
C101 C106 1.398(2) . ?
C102 H102 0.9500 . ?
C102 C103 1.387(3) . ?
C103 H103 0.9500 . ?
C103 C104 1.383(3) . ?
C104 H104 0.9500 . ?
C104 C105 1.387(3) . ?
C105 H105 0.9500 . ?
C105 C106 1.390(2) . ?
C106 C107 1.501(2) . ?
C108 C109 1.575(4) . ?
C108 C110 1.283(8) . ?
C108 C111 1.585(4) . ?
C108 C112 1.536(6) . ?
C108 C113 1.395(4) . ?
C108 C114 1.721(6) . ?
C109 H10A 0.9800 . ?
C109 H10B 0.9800 . ?
C109 H10C 0.9800 . ?
C110 H11J 0.9800 . ?
C110 H11K 0.9800 . ?
C110 H11L 0.9800 . ?
C111 H11A 0.9800 . ?
C111 H11B 0.9800 . ?
C111 H11C 0.9800 . ?
C112 H11D 0.9800 . ?
C112 H11E 0.9800 . ?
C112 H11F 0.9800 . ?
C113 H11M 0.9800 . ?
C113 H11N 0.9800 . ?
C113 H11O 0.9800 . ?
C114 H11G 0.9800 . ?
C114 H11H 0.9800 . ?
C114 H11I 0.9800 . ?
C200 C201 1.509(2) . ?
C201 C202 1.392(2) . ?
C201 C206 1.399(2) . ?
C202 H202 0.9500 . ?
C202 C203 1.388(3) . ?
C203 H203 0.9500 . ?
C203 C204 1.386(3) . ?
C204 H204 0.9500 . ?
C204 C205 1.385(3) . ?
C205 H205 0.9500 . ?
C205 C206 1.392(2) . ?
C206 C207 1.492(2) . ?
C208 C209 1.515(3) . ?
C208 C210 1.506(3) . ?
C208 C211 1.515(3) . ?
C209 H20A 0.9800 . ?
C209 H20B 0.9800 . ?
C209 H20C 0.9800 . ?
C210 H21A 0.9800 . ?
C210 H21B 0.9800 . ?
C210 H21C 0.9800 . ?
C211 H21D 0.9800 . ?
C211 H21E 0.9800 . ?
C211 H21F 0.9800 . ?
Li1 Li2 2.840(4) . ?

loop_
_geom_torsion_atom_site_label_1
_geom_torsion_atom_site_label_2
_geom_torsion_atom_site_label_3
_geom_torsion_atom_site_label_4
_geom_torsion
_geom_torsion_site_symmetry_1
_geom_torsion_site_symmetry_2
_geom_torsion_site_symmetry_3
_geom_torsion_site_symmetry_4
_geom_torsion_publ_flag
S1 C100 C101 C102 129.68(15) . . . . ?
S1 C100 C101 C106 -46.7(2) . . . . ?
S2 C200 C201 C202 -116.78(16) . . . . ?
S2 C200 C201 C206 60.0(2) . . . . ?
O1 C100 C101 C102 -47.0(2) . . . . ?
O1 C100 C101 C106 136.65(17) . . . . ?
O2 C200 C201 C202 60.9(2) . . . . ?
O2 C200 C201 C206 -122.38(18) . . . . ?
O3 C30 C31 C32 36.50(18) . . . . ?
O4 C2 C3 C6 37.1(5) . . . . ?
O4 C4 C5 C7 12.0(14) . . . . ?
O5 C50 C51 C54 -32.9(5) . . . . ?
O5 C50 C52 C53 26.9(6) . . . . ?
O6 C60 C63 C65 32.0(10) . . . . ?
O6 C61 C62 C64 -3.6(11) . . . . ?
C2 O4 C56 C6 50.0(4) . . . . ?
C2 C3 C6 C56 -8.5(6) . . . . ?
C3 C6 C56 O4 -22.1(5) . . . . ?
C4 O4 C56 C7 -14.8(8) . . . . ?
C4 C5 C7 C56 -20.9(17) . . . . ?
C5 C7 C56 O4 22.2(14) . . . . ?
C30 O3 C33 C32 -2.26(19) . . . . ?
C30 C31 C32 C33 -37.04(18) . . . . ?
C31 C32 C33 O3 24.98(19) . . . . ?
C33 O3 C30 C31 -21.83(18) . . . . ?
C50 O5 C55 C53 -11.5(4) . . . . ?
C50 O5 C55 C54 16.8(3) . . . . ?
C50 C51 C54 C55 39.8(5) . . . . ?
C50 C52 C53 C55 -33.7(7) . . . . ?
C51 C54 C55 O5 -37.0(4) . . . . ?
C52 C53 C55 O5 27.0(6) . . . . ?
C55 O5 C50 C51 9.9(4) . . . . ?
C55 O5 C50 C52 -9.8(4) . . . . ?
C56 O4 C2 C3 -56.3(5) . . . . ?
C56 O4 C4 C5 2.1(7) . . . . ?
C60 O6 C66 C65 -13.2(6) . . . . ?
C60 C63 C65 C66 -38.5(9) . . . . ?
C61 O6 C66 C64 28.6(6) . . . . ?
C61 C62 C64 C66 20.2(9) . . . . ?
C62 C64 C66 O6 -29.3(7) . . . . ?
C63 C65 C66 O6 31.9(5) . . . . ?
C66 O6 C60 C63 -13.1(9) . . . . ?
C66 O6 C61 C62 -16.3(9) . . . . ?
C100 C101 C102 C103 -175.76(16) . . . . ?
C100 C101 C106 C105 175.44(16) . . . . ?
C100 C101 C106 C107 -10.1(3) . . . . ?
C101 C102 C103 C104 -1.0(3) . . . . ?
C101 C106 C107 O00A -59.6(3) . . . . ?
C101 C106 C107 O7 119.5(3) . . . . ?
C101 C106 C107 O8 140.2(4) . . . . ?
C102 C101 C106 C105 -0.9(2) . . . . ?
C102 C101 C106 C107 173.50(16) . . . . ?
C102 C103 C104 C105 1.5(3) . . . . ?
C103 C104 C105 C106 -1.6(3) . . . . ?
C104 C105 C106 C101 1.4(3) . . . . ?
C104 C105 C106 C107 -173.30(16) . . . . ?
C105 C106 C107 O00A 115.0(2) . . . . ?
C105 C106 C107 O7 -66.0(3) . . . . ?
C105 C106 C107 O8 -45.3(5) . . . . ?
C106 C101 C102 C103 0.7(3) . . . . ?
C107 O7 C108 C109 60.3(5) . . . . ?
C107 O7 C108 C111 168.2(4) . . . . ?
C107 O7 C108 C113 -70.9(6) . . . . ?
C107 O8 C108 C110 49.5(9) . . . . ?
C107 O8 C108 C112 -174.0(7) . . . . ?
C107 O8 C108 C114 -71.5(8) . . . . ?
C108 O7 C107 O00A -8.8(6) . . . . ?
C108 O7 C107 C106 172.2(3) . . . . ?
C108 O8 C107 O00A 36.4(9) . . . . ?
C108 O8 C107 C106 -163.0(6) . . . . ?
C200 C201 C202 C203 176.47(16) . . . . ?
C200 C201 C206 C205 -175.51(16) . . . . ?
C200 C201 C206 C207 10.5(2) . . . . ?
C201 C202 C203 C204 -0.2(3) . . . . ?
C201 C206 C207 O006 -143.35(16) . . . . ?
C201 C206 C207 O007 39.2(3) . . . . ?
C202 C201 C206 C205 1.2(2) . . . . ?
C202 C201 C206 C207 -172.73(16) . . . . ?
C202 C203 C204 C205 -0.2(3) . . . . ?
C203 C204 C205 C206 1.0(3) . . . . ?
C204 C205 C206 C201 -1.5(3) . . . . ?
C204 C205 C206 C207 172.46(17) . . . . ?
C205 C206 C207 O006 42.7(2) . . . . ?
C205 C206 C207 O007 -134.77(19) . . . . ?
C206 C201 C202 C203 -0.4(3) . . . . ?
C207 O006 C208 C209 59.9(2) . . . . ?
C207 O006 C208 C210 -64.1(2) . . . . ?
C207 O006 C208 C211 178.42(19) . . . . ?
C208 O006 C207 O007 -3.3(3) . . . . ?
C208 O006 C207 C206 179.29(15) . . . . ?
Li1 O1 C100 S1 164.2(2) . . . . ?
Li1 O1 C100 C101 -19.4(3) . . . . ?
Li1 O1 C100 Li2 147.0(3) . . . . ?
Li1 O2 C200 S2 -18.7(2) . . . . ?
Li1 O2 C200 C201 163.82(16) . . . . ?
Li1 O3 C30 C31 123.96(16) . . . . ?
Li1 O3 C33 C32 -147.58(16) . . . . ?
Li1 O4 C2 C3 135.8(3) . . . . ?
Li1 O4 C4 C5 159.7(6) . . . . ?
Li1 O4 C56 C6 -143.2(3) . . . . ?
Li1 O4 C56 C7 -168.7(7) . . . . ?
Li2 O1 C100 S1 17.2(2) . . . . ?
Li2 O1 C100 C101 -166.33(16) . . . . ?
Li2 O2 C200 S2 164.51(19) . . . . ?
Li2 O2 C200 C201 -12.9(3) . . . . ?
Li2 O5 C50 C51 -145.8(3) . . . . ?
Li2 O5 C50 C52 -165.5(3) . . . . ?
Li2 O5 C55 C53 140.9(4) . . . . ?
Li2 O5 C55 C54 169.2(3) . . . . ?
Li2 O6 C60 C63 138.8(8) . . . . ?
Li2 O6 C61 C62 155.9(5) . . . . ?
Li2 O6 C66 C64 -144.2(3) . . . . ?
Li2 O6 C66 C65 -166.9(3) . . . . ?
Li2 C100 C101 C102 -67.1(4) . . . . ?
Li2 C100 C101 C106 116.5(3) . . . . ?
